data_8000085
loop_
_publ_author_name
'Toganoh, Motoki'
'Furuta, Hiroyuki'

_publ_section_title
;
 Rhenium Complexes of N-Methyl N-Confused Tetraphenylporphyrin and Its
 Normal Isomer
;
_journal_issue 7
_journal_name_full 'Chemistry Letters'
_journal_page_first 1034
_journal_paper_doi 10.1246/cl.2005.1034
_journal_volume 34
_journal_year 2005
_chemical_formula_moiety 'C48 H31 N4 O3 Re '
_chemical_formula_sum 'C48 H31 N4 O3 Re'
_chemical_formula_weight 898.00
_space_group_IT_number 14
_symmetry_cell_setting monoclinic
_symmetry_Int_Tables_number 14
_symmetry_space_group_name_Hall '-P 2yn'
_symmetry_space_group_name_H-M 'P 1 21/n 1'
_cell_angle_alpha 90
_cell_angle_beta 98.52000(10)
_cell_angle_gamma 90
_cell_formula_units_Z 4
_cell_length_a 14.3952(7)
_cell_length_b 14.7920(7)
_cell_length_c 18.0256(9)
_cell_measurement_temperature 223(2)
_cell_volume 3795.9(3)
_computing_cell_refinement Unknown
_computing_data_collection Unknown
_computing_data_reduction CrystalStructure
_computing_publication_material 'CrystalStructure 3.6.0'
_computing_structure_refinement CRYSTALS
_computing_structure_solution SIR97
_diffrn_measured_fraction_theta_full 0.9984
_diffrn_measured_fraction_theta_max 0.9120
_diffrn_measurement_device_type CCD
_diffrn_measurement_method \w
_diffrn_radiation_type 'Mo K\a'
_diffrn_radiation_wavelength 0.7107
_diffrn_reflns_av_R_equivalents 0.029
_diffrn_reflns_limit_h_max 20
_diffrn_reflns_limit_h_min -20
_diffrn_reflns_limit_k_max 21
_diffrn_reflns_limit_k_min -20
_diffrn_reflns_limit_l_max 25
_diffrn_reflns_limit_l_min -19
_diffrn_reflns_number 30009
_diffrn_reflns_theta_full 28.60
_diffrn_reflns_theta_max 30.71
_exptl_absorpt_coefficient_mu 3.252
_exptl_absorpt_correction_T_max 1.000
_exptl_absorpt_correction_T_min 0.670
_exptl_absorpt_correction_type refdelf
_exptl_absorpt_process_details '(Walker & Stuart, 1983)'
_exptl_crystal_colour violet
_exptl_crystal_density_diffrn 1.571
_exptl_crystal_density_method 'not measured'
_exptl_crystal_description prism
_exptl_crystal_F_000 1784.00
_exptl_crystal_size_max 0.22
_exptl_crystal_size_mid 0.18
_exptl_crystal_size_min 0.12
_refine_diff_density_max 1.77
_refine_diff_density_min -0.69
_refine_ls_extinction_method none
_refine_ls_goodness_of_fit_ref 1.231
_refine_ls_hydrogen_treatment refall
_refine_ls_number_parameters 536
_refine_ls_number_reflns 9711
_refine_ls_R_factor_gt 0.0290
_refine_ls_shift/su_max 0.0000
_refine_ls_structure_factor_coef Fsqd
_refine_ls_weighting_details
;
    Chebychev polynomial with 3 parameters (Carruthers & Watkin, 1979)
    1.1431    -0.1048    -0.8643
;
_refine_ls_weighting_scheme calc
_refine_ls_wR_factor_ref 0.0340
_reflns_number_gt 7563
_reflns_number_total 10766
_reflns_threshold_expression F^2^>2.0\s(F^2^)
_cod_data_source_file 34-1034sup1.cif
_cod_data_source_block NMeTPP-Re(CO)3
_cod_original_formula_sum 'C48 H31 N4 O3 Re '
_cod_database_code 8000085

loop_
_symmetry_equiv_pos_site_id
_symmetry_equiv_pos_as_xyz
1 +X,+Y,+Z
2 1/2-X,1/2+Y,1/2-Z
3 -X,-Y,-Z
4 1/2+X,1/2-Y,1/2+Z

loop_
_atom_site_label
_atom_site_type_symbol
_atom_site_fract_x
_atom_site_fract_y
_atom_site_fract_z
_atom_site_U_iso_or_equiv
_atom_site_adp_type
_atom_site_occupancy
_atom_site_symmetry_multiplicity
_atom_site_calc_flag
_atom_site_refinement_flags
Re(1) Re 0.30843(1) 0.27480(1) 0.54982(1) 0.03021(2) Uani 1.00 1 d .
O(1) O 0.4191(2) 0.3819(1) 0.4486(1) 0.0672(7) Uani 1.00 1 d .
O(2) O 0.2964(2) 0.1339(2) 0.42594(13) 0.0706(8) Uani 1.00 1 d .
O(3) O 0.1290(1) 0.3533(2) 0.45849(12) 0.0594(7) Uani 1.00 1 d .
N(1) N 0.15594(12) 0.33984(12) 0.65648(11) 0.0297(5) Uani 1.00 1 d .
N(2) N 0.35158(13) 0.39816(13) 0.63144(12) 0.0332(5) Uani 1.00 1 d .
N(3) N 0.43258(12) 0.2204(2) 0.61567(11) 0.0356(5) Uani 1.00 1 d .
N(4) N 0.24275(12) 0.15971(12) 0.61532(11) 0.0292(5) Uani 1.00 1 d .
C(1) C 0.0771(1) 0.2899(2) 0.62924(13) 0.0315(6) Uani 1.00 1 d .
C(2) C 0.0065(2) 0.3519(2) 0.5972(2) 0.0385(7) Uani 1.00 1 d .
C(3) C 0.0446(2) 0.4358(2) 0.6009(1) 0.0372(6) Uani 1.00 1 d .
C(4) C 0.1402(2) 0.4289(2) 0.6354(2) 0.0319(6) Uani 1.00 1 d .
C(5) C 0.2096(2) 0.4959(2) 0.63939(13) 0.0328(6) Uani 1.00 1 d .
C(6) C 0.3068(2) 0.4779(2) 0.6449(1) 0.0326(6) Uani 1.00 1 d .
C(7) C 0.3757(2) 0.5478(2) 0.6674(2) 0.0379(7) Uani 1.00 1 d .
C(8) C 0.4607(2) 0.5107(2) 0.6664(2) 0.0395(7) Uani 1.00 1 d .
C(9) C 0.4464(2) 0.4183(2) 0.6451(2) 0.0355(6) Uani 1.00 1 d .
C(10) C 0.5224(2) 0.3594(2) 0.6415(2) 0.0398(7) Uani 1.00 1 d .
C(11) C 0.5155(2) 0.2657(2) 0.6320(2) 0.0407(6) Uani 1.00 1 d .
C(12) C 0.5915(2) 0.2033(2) 0.6429(2) 0.0551(9) Uani 1.00 1 d .
C(13) C 0.5543(2) 0.1189(2) 0.6358(2) 0.0500(8) Uani 1.00 1 d .
C(14) C 0.4536(2) 0.1305(2) 0.6200(2) 0.0378(7) Uani 1.00 1 d .
C(15) C 0.3857(2) 0.0618(2) 0.6165(1) 0.0333(6) Uani 1.00 1 d .
C(16) C 0.2907(2) 0.0785(2) 0.61976(13) 0.0309(6) Uani 1.00 1 d .
C(17) C 0.2301(2) 0.0059(2) 0.63566(13) 0.0336(6) Uani 1.00 1 d .
C(18) C 0.1455(2) 0.0432(2) 0.6417(1) 0.0334(6) Uani 1.00 1 d .
C(19) C 0.1533(2) 0.1384(2) 0.6281(1) 0.0305(6) Uani 1.00 1 d .
C(20) C 0.0747(2) 0.1957(2) 0.6261(1) 0.0317(6) Uani 1.00 1 d .
C(21) C 0.2205(2) 0.3122(2) 0.7230(1) 0.0346(6) Uani 1.00 1 d .
C(22) C 0.1760(2) 0.5910(2) 0.6341(1) 0.0328(6) Uani 1.00 1 d .
C(23) C 0.1121(2) 0.6221(2) 0.6787(2) 0.0413(7) Uani 1.00 1 d .
C(24) C 0.0783(2) 0.7105(2) 0.6712(2) 0.0514(8) Uani 1.00 1 d .
C(25) C 0.1080(2) 0.7680(2) 0.6199(2) 0.0540(8) Uani 1.00 1 d .
C(26) C 0.1722(2) 0.7389(2) 0.5761(2) 0.0560(9) Uani 1.00 1 d .
C(27) C 0.2071(2) 0.6514(2) 0.5827(2) 0.0441(8) Uani 1.00 1 d .
C(28) C 0.6202(2) 0.3977(2) 0.6521(2) 0.0442(8) Uani 1.00 1 d .
C(29) C 0.6732(2) 0.4001(3) 0.7231(2) 0.0664(10) Uani 1.00 1 d .
C(30) C 0.7644(2) 0.4335(3) 0.7310(2) 0.0786(13) Uani 1.00 1 d .
C(31) C 0.8023(2) 0.4627(3) 0.6708(2) 0.0704(11) Uani 1.00 1 d .
C(32) C 0.7500(2) 0.4595(2) 0.6009(2) 0.0625(10) Uani 1.00 1 d .
C(33) C 0.6592(2) 0.4264(2) 0.5915(2) 0.0529(9) Uani 1.00 1 d .
C(34) C 0.4194(2) -0.0332(2) 0.6189(1) 0.0345(6) Uani 1.00 1 d .
C(35) C 0.4707(2) -0.0669(2) 0.6836(2) 0.0574(10) Uani 1.00 1 d .
C(36) C 0.5023(3) -0.1551(2) 0.6880(2) 0.0686(11) Uani 1.00 1 d .
C(37) C 0.4788(2) -0.2117(2) 0.6263(2) 0.0666(11) Uani 1.00 1 d .
C(38) C 0.4297(3) -0.1788(3) 0.5631(2) 0.0808(13) Uani 1.00 1 d .
C(39) C 0.3999(2) -0.0895(2) 0.5579(2) 0.0643(10) Uani 1.00 1 d .
C(40) C -0.0195(2) 0.1518(2) 0.6188(1) 0.0337(6) Uani 1.00 1 d .
C(41) C -0.0501(2) 0.0930(2) 0.5597(1) 0.0397(7) Uani 1.00 1 d .
C(42) C -0.1354(2) 0.0490(2) 0.5562(2) 0.0480(8) Uani 1.00 1 d .
C(43) C -0.1906(2) 0.0608(2) 0.6108(2) 0.0505(8) Uani 1.00 1 d .
C(44) C -0.1618(2) 0.1184(2) 0.6705(2) 0.0563(9) Uani 1.00 1 d .
C(45) C -0.0768(2) 0.1636(2) 0.6732(2) 0.0504(8) Uani 1.00 1 d .
C(46) C 0.3765(2) 0.3438(2) 0.4885(2) 0.0382(7) Uani 1.00 1 d .
C(47) C 0.2989(2) 0.1853(2) 0.4742(2) 0.0408(7) Uani 1.00 1 d .
C(48) C 0.1949(2) 0.3239(2) 0.4952(2) 0.0394(7) Uani 1.00 1 d .
H(1) H -0.0561 0.3365 0.5765 0.046 Uiso 1.00 1 c R
H(2) H 0.0133 0.4900 0.5837 0.044 Uiso 1.00 1 c R
H(3) H 0.3625 0.6085 0.6796 0.046 Uiso 1.00 1 c R
H(4) H 0.5196 0.5403 0.6784 0.048 Uiso 1.00 1 c R
H(5) H 0.6564 0.2178 0.6533 0.066 Uiso 1.00 1 c R
H(6) H 0.5878 0.0633 0.6398 0.060 Uiso 1.00 1 c R
H(7) H 0.2465 -0.0562 0.6416 0.040 Uiso 1.00 1 c R
H(8) H 0.0912 0.0123 0.6524 0.040 Uiso 1.00 1 c R
H(9) H 0.2222 0.3579 0.7603 0.041 Uiso 1.00 1 c R
H(10) H 0.2817 0.3039 0.7104 0.042 Uiso 1.00 1 c R
H(11) H 0.1992 0.2571 0.7418 0.041 Uiso 1.00 1 c R
H(12) H 0.0913 0.5827 0.7145 0.049 Uiso 1.00 1 c R
H(13) H 0.0345 0.7310 0.7020 0.061 Uiso 1.00 1 c R
H(14) H 0.0839 0.8278 0.6146 0.063 Uiso 1.00 1 c R
H(15) H 0.1928 0.7792 0.5410 0.066 Uiso 1.00 1 c R
H(16) H 0.2517 0.6319 0.5523 0.053 Uiso 1.00 1 c R
H(17) H 0.6461 0.3812 0.7655 0.079 Uiso 1.00 1 c R
H(18) H 0.8019 0.4332 0.7791 0.094 Uiso 1.00 1 c R
H(19) H 0.8642 0.4866 0.6771 0.086 Uiso 1.00 1 c R
H(20) H 0.7767 0.4799 0.5587 0.076 Uiso 1.00 1 c R
H(21) H 0.6232 0.4242 0.5429 0.063 Uiso 1.00 1 c R
H(22) H 0.4854 -0.0282 0.7257 0.069 Uiso 1.00 1 c R
H(23) H 0.5379 -0.1774 0.7329 0.085 Uiso 1.00 1 c R
H(24) H 0.4983 -0.2731 0.6292 0.084 Uiso 1.00 1 c R
H(25) H 0.4158 -0.2171 0.5206 0.097 Uiso 1.00 1 c R
H(26) H 0.3654 -0.0669 0.5127 0.075 Uiso 1.00 1 c R
H(27) H -0.0126 0.0844 0.5212 0.048 Uiso 1.00 1 c R
H(28) H -0.1553 0.0086 0.5159 0.056 Uiso 1.00 1 c R
H(29) H -0.2492 0.0303 0.6075 0.060 Uiso 1.00 1 c R
H(30) H -0.1999 0.1267 0.7087 0.069 Uiso 1.00 1 c R
H(31) H -0.0573 0.2037 0.7137 0.061 Uiso 1.00 1 c R

loop_
_atom_site_aniso_label
_atom_site_aniso_U_11
_atom_site_aniso_U_22
_atom_site_aniso_U_33
_atom_site_aniso_U_12
_atom_site_aniso_U_13
_atom_site_aniso_U_23
Re(1) 0.02654(4) 0.02489(4) 0.03978(5) 0.00104(5) 0.00686(3) 0.00051(5)
O(1) 0.068(1) 0.0485(12) 0.095(2) 0.0092(10) 0.0445(13) 0.0210(12)
O(2) 0.100(2) 0.0532(13) 0.064(1) -0.0206(12) 0.0280(13) -0.0198(11)
O(3) 0.0426(11) 0.074(2) 0.058(1) 0.0074(10) -0.0014(10) 0.0125(11)
N(1) 0.0242(9) 0.0255(9) 0.0398(11) -0.0002(7) 0.0059(8) -0.0020(8)
N(2) 0.0250(9) 0.0274(10) 0.0480(13) -0.0018(8) 0.0082(9) -0.0033(9)
N(3) 0.0257(8) 0.0282(9) 0.0532(12) 0.0030(9) 0.0066(8) -0.0034(10)
N(4) 0.0249(9) 0.0237(9) 0.0395(11) 0.0020(7) 0.0061(8) -0.0001(8)
C(1) 0.0222(10) 0.0297(13) 0.0434(13) 0.0001(9) 0.0071(9) -0.0036(10)
C(2) 0.0264(12) 0.0322(13) 0.055(2) 0.0011(9) 0.0010(11) -0.0023(11)
C(3) 0.0299(11) 0.0285(12) 0.052(2) 0.0060(9) 0.0022(11) 0.0002(11)
C(4) 0.0251(11) 0.0265(12) 0.044(2) 0.0034(9) 0.0058(10) -0.0016(10)
C(5) 0.0366(13) 0.0259(11) 0.0361(13) 0.0020(9) 0.0066(10) -0.0012(10)
C(6) 0.0305(12) 0.0258(11) 0.042(1) -0.0015(9) 0.0060(10) -0.0016(10)
C(7) 0.0357(13) 0.0278(12) 0.050(2) -0.0063(10) 0.0056(11) -0.0055(11)
C(8) 0.0304(13) 0.0320(13) 0.057(2) -0.0057(10) 0.0096(12) -0.0031(12)
C(9) 0.0255(11) 0.0306(12) 0.050(2) -0.0042(9) 0.0051(10) -0.0042(11)
C(10) 0.0238(12) 0.039(1) 0.058(2) -0.0037(10) 0.0078(11) -0.0025(12)
C(11) 0.0238(10) 0.0345(13) 0.063(2) -0.0005(10) 0.0049(10) -0.0030(13)
C(12) 0.0290(13) 0.047(2) 0.088(2) 0.0079(11) 0.0055(13) -0.001(2)
C(13) 0.0322(13) 0.039(2) 0.079(2) 0.0073(11) 0.008(1) 0.004(1)
C(14) 0.0313(12) 0.0284(12) 0.054(2) 0.0044(10) 0.0086(11) 0.0012(11)
C(15) 0.0325(12) 0.0297(12) 0.0381(13) 0.0032(9) 0.0066(10) 0.0008(10)
C(16) 0.0322(12) 0.0250(11) 0.0358(13) 0.0040(9) 0.0059(10) 0.0021(10)
C(17) 0.0392(13) 0.0238(11) 0.038(1) 0.0006(10) 0.0068(10) 0.0024(10)
C(18) 0.0335(13) 0.0291(12) 0.039(1) -0.0023(10) 0.0095(11) -0.0004(10)
C(19) 0.0268(11) 0.0274(11) 0.0365(13) -0.0005(9) 0.0024(10) -0.0026(10)
C(20) 0.0272(11) 0.0279(12) 0.0402(13) -0.0014(8) 0.0052(10) -0.0022(9)
C(21) 0.0289(11) 0.0295(11) 0.044(1) -0.0006(9) 0.0010(10) -0.0040(10)
C(22) 0.0334(12) 0.0238(11) 0.0391(13) -0.0002(9) -0.0011(10) 0.0013(10)
C(23) 0.0407(13) 0.0328(13) 0.050(2) 0.0069(11) 0.0051(12) -0.0011(11)
C(24) 0.050(2) 0.035(2) 0.068(2) 0.0110(12) 0.0048(13) -0.0126(13)
C(25) 0.061(2) 0.0244(12) 0.071(2) 0.009(1) -0.010(1) -0.004(2)
C(26) 0.063(2) 0.035(2) 0.066(2) -0.0054(13) -0.002(1) 0.016(1)
C(27) 0.046(2) 0.037(1) 0.050(2) -0.0037(11) 0.0049(12) 0.0025(12)
C(28) 0.0276(12) 0.037(1) 0.069(2) -0.0003(10) 0.0094(12) -0.0061(13)
C(29) 0.037(2) 0.097(3) 0.066(2) -0.013(2) 0.006(1) -0.014(2)
C(30) 0.037(2) 0.115(3) 0.081(3) -0.016(2) 0.003(2) -0.028(2)
C(31) 0.031(2) 0.078(2) 0.105(3) -0.016(2) 0.019(2) -0.030(2)
C(32) 0.041(2) 0.060(2) 0.089(3) -0.009(1) 0.020(2) 0.001(2)
C(33) 0.036(1) 0.050(2) 0.072(2) -0.0068(12) 0.007(1) 0.000(2)
C(34) 0.0316(12) 0.0294(12) 0.044(1) 0.0076(9) 0.0114(11) 0.0035(10)
C(35) 0.074(2) 0.045(2) 0.054(2) 0.025(2) 0.014(2) 0.007(1)
C(36) 0.094(3) 0.054(2) 0.064(2) 0.037(2) 0.031(2) 0.023(2)
C(37) 0.071(2) 0.035(2) 0.104(3) 0.020(2) 0.044(2) 0.017(2)
C(38) 0.098(3) 0.055(2) 0.089(3) 0.022(2) 0.013(2) -0.028(2)
C(39) 0.082(2) 0.049(2) 0.058(2) 0.020(2) -0.006(2) -0.011(2)
C(40) 0.0300(11) 0.0240(11) 0.047(2) -0.0000(9) 0.0047(10) -0.0024(10)
C(41) 0.0392(13) 0.0373(13) 0.042(2) -0.0028(11) 0.0053(11) -0.0037(11)
C(42) 0.043(2) 0.044(2) 0.053(2) -0.0120(12) -0.0048(13) -0.0044(13)
C(43) 0.0296(13) 0.047(2) 0.073(2) -0.0094(11) 0.0006(13) -0.000(2)
C(44) 0.034(1) 0.059(2) 0.079(2) -0.0060(13) 0.021(1) -0.020(2)
C(45) 0.039(1) 0.045(2) 0.069(2) -0.0073(12) 0.0145(13) -0.024(1)
C(46) 0.0360(13) 0.0285(12) 0.053(2) 0.0064(10) 0.0159(12) 0.0040(11)
C(47) 0.048(2) 0.0314(12) 0.045(2) -0.0038(11) 0.0131(12) -0.0025(11)
C(48) 0.0342(13) 0.039(1) 0.045(2) -0.0001(11) 0.0057(11) 0.0048(12)

loop_
_atom_type_symbol
_atom_type_description
_atom_type_scat_dispersion_real
_atom_type_scat_dispersion_imag
_atom_type_scat_source
C C 0.003 0.002
;
International Tables for Crystallography
(1992, Vol. C, Tables 4.2.6.8 and 6.1.1.4)
;
H H 0.000 0.000
;
International Tables for Crystallography
(1992, Vol. C, Table 6.1.1.4)
;
N N 0.006 0.003
;
International Tables for Crystallography
(1992, Vol. C, Tables 4.2.6.8 and 6.1.1.4)
;
O O 0.011 0.006
;
International Tables for Crystallography
(1992, Vol. C, Tables 4.2.6.8 and 6.1.1.4)
;
Re Re -1.018 7.231
;
International Tables for Crystallography
(1992, Vol. C, Tables 4.2.6.8 and 6.1.1.4)
;

loop_
_geom_angle_atom_site_label_1
_geom_angle_atom_site_label_2
_geom_angle_atom_site_label_3
_geom_angle
N(3) Re(1) N(2) 79.94(7)
N(4) Re(1) N(2) 109.53(7)
Re(1) N(2) C(6) 132.8(1)
Re(1) N(2) C(9) 115.9(2)
C(46) Re(1) N(2) 80.55(9)
C(47) Re(1) N(2) 166.3(1)
C(48) Re(1) N(2) 98.76(9)
N(4) Re(1) N(3) 79.33(7)
Re(1) N(3) C(11) 124.5(2)
Re(1) N(3) C(14) 123.7(2)
C(46) Re(1) N(3) 93.71(9)
C(47) Re(1) N(3) 95.84(9)
C(48) Re(1) N(3) 177.3(1)
Re(1) N(4) C(16) 115.1(1)
Re(1) N(4) C(19) 134.9(1)
C(46) Re(1) N(4) 166.24(9)
C(47) Re(1) N(4) 82.15(9)
C(48) Re(1) N(4) 98.99(9)
Re(1) C(46) O(1) 176.3(2)
C(47) Re(1) C(46) 86.8(1)
C(48) Re(1) C(46) 88.4(1)
Re(1) C(47) O(2) 176.0(2)
C(48) Re(1) C(47) 86.0(1)
Re(1) C(48) O(3) 176.0(2)
C(21) N(1) C(1) 122.0(2)
N(1) C(1) C(2) 107.4(2)
C(4) N(1) C(1) 108.7(2)
N(1) C(1) C(20) 124.2(2)
C(21) N(1) C(4) 123.4(2)
N(1) C(4) C(3) 107.2(2)
N(1) C(4) C(5) 125.0(2)
C(9) N(2) C(6) 105.0(2)
N(2) C(6) C(5) 129.1(2)
N(2) C(6) C(7) 109.9(2)
N(2) C(9) C(10) 127.7(2)
N(2) C(9) C(8) 110.7(2)
N(3) C(11) C(10) 123.9(2)
C(14) N(3) C(11) 106.7(2)
N(3) C(11) C(12) 110.1(2)
N(3) C(14) C(15) 123.8(2)
N(3) C(14) C(13) 109.5(2)
N(4) C(16) C(15) 129.3(2)
C(19) N(4) C(16) 105.2(2)
N(4) C(16) C(17) 110.4(2)
N(4) C(19) C(20) 128.7(2)
N(4) C(19) C(18) 110.6(2)
C(1) C(2) C(3) 108.0(2)
C(20) C(1) C(2) 127.9(2)
C(1) C(20) C(19) 125.8(2)
C(1) C(20) C(40) 117.1(2)
C(2) C(3) C(4) 108.3(2)
C(3) C(4) C(5) 127.3(2)
C(4) C(5) C(6) 124.2(2)
C(4) C(5) C(22) 116.3(2)
C(5) C(6) C(7) 121.0(2)
C(22) C(5) C(6) 119.4(2)
C(5) C(22) C(23) 120.9(2)
C(5) C(22) C(27) 120.8(2)
C(6) C(7) C(8) 106.9(2)
C(7) C(8) C(9) 107.4(2)
C(8) C(9) C(10) 121.6(2)
C(9) C(10) C(11) 125.3(2)
C(9) C(10) C(28) 118.7(2)
C(10) C(11) C(12) 126.0(2)
C(28) C(10) C(11) 115.9(2)
C(10) C(28) C(29) 120.1(3)
C(10) C(28) C(33) 120.2(2)
C(11) C(12) C(13) 107.4(2)
C(12) C(13) C(14) 106.2(2)
C(13) C(14) C(15) 126.4(2)
C(14) C(15) C(16) 123.3(2)
C(14) C(15) C(34) 117.5(2)
C(15) C(16) C(17) 120.2(2)
C(34) C(15) C(16) 118.8(2)
C(15) C(34) C(35) 119.9(2)
C(15) C(34) C(39) 121.6(2)
C(16) C(17) C(18) 106.8(2)
C(17) C(18) C(19) 106.9(2)
C(18) C(19) C(20) 120.7(2)
C(19) C(20) C(40) 117.1(2)
C(20) C(40) C(41) 121.3(2)
C(20) C(40) C(45) 120.8(2)
C(27) C(22) C(23) 118.2(2)
C(22) C(23) C(24) 120.4(3)
C(22) C(27) C(26) 120.2(3)
C(23) C(24) C(25) 120.5(3)
C(24) C(25) C(26) 119.8(3)
C(25) C(26) C(27) 120.7(3)
C(33) C(28) C(29) 119.6(2)
C(28) C(29) C(30) 118.9(3)
C(28) C(33) C(32) 120.3(3)
C(29) C(30) C(31) 121.1(3)
C(30) C(31) C(32) 119.7(3)
C(31) C(32) C(33) 120.4(4)
C(39) C(34) C(35) 118.5(2)
C(34) C(35) C(36) 121.5(3)
C(34) C(39) C(38) 119.9(3)
C(35) C(36) C(37) 118.8(3)
C(36) C(37) C(38) 119.7(3)
C(37) C(38) C(39) 121.4(4)
C(45) C(40) C(41) 117.7(2)
C(40) C(41) C(42) 120.5(3)
C(40) C(45) C(44) 122.0(3)
C(41) C(42) C(43) 120.9(3)
C(42) C(43) C(44) 119.9(3)
C(43) C(44) C(45) 119.0(3)
N(1) C(21) H(10) 109.8170
N(1) C(21) H(9) 109.1468
N(1) C(21) H(11) 109.4431
C(1) C(2) H(1) 125.6331
H(1) C(2) C(3) 126.3514
C(2) C(3) H(2) 125.9782
H(2) C(3) C(4) 125.7057
C(6) C(7) H(3) 125.9876
H(3) C(7) C(8) 127.0694
C(7) C(8) H(4) 126.2694
H(4) C(8) C(9) 126.2777
C(11) C(12) H(5) 126.5035
H(5) C(12) C(13) 126.0889
C(12) C(13) H(6) 126.9214
H(6) C(13) C(14) 126.8636
C(16) C(17) H(7) 126.5136
H(7) C(17) C(18) 126.6345
C(17) C(18) H(8) 126.5202
H(8) C(18) C(19) 126.5366
H(10) C(21) H(9) 109.4719
H(11) C(21) H(9) 109.4705
H(11) C(21) H(10) 109.4773
C(22) C(23) H(12) 119.5111
C(22) C(27) H(16) 119.6745
H(12) C(23) C(24) 120.0541
C(23) C(24) H(13) 119.6417
H(13) C(24) C(25) 119.8132
C(24) C(25) H(14) 119.9630
C(25) C(26) H(15) 119.4042
H(14) C(25) C(26) 120.2077
C(26) C(27) H(16) 120.1207
H(15) C(26) C(27) 119.8704
C(28) C(29) H(17) 119.9430
C(28) C(33) H(21) 119.6063
H(17) C(29) C(30) 121.0801
C(29) C(30) H(18) 119.3867
H(18) C(30) C(31) 119.4287
C(30) C(31) H(19) 120.2590
C(31) C(32) H(20) 119.4805
H(19) C(31) C(32) 120.0549
C(32) C(33) H(21) 120.0516
H(20) C(32) C(33) 120.1584
C(34) C(35) H(22) 119.1011
C(34) C(39) H(26) 119.3802
H(22) C(35) C(36) 119.4311
C(35) C(36) H(23) 120.5543
H(23) C(36) C(37) 120.5756
C(36) C(37) H(24) 119.7082
C(37) C(38) H(25) 119.4084
H(24) C(37) C(38) 120.5555
C(38) C(39) H(26) 120.6885
H(25) C(38) C(39) 119.1428
C(40) C(41) H(27) 119.4831
C(40) C(45) H(31) 118.8672
H(27) C(41) C(42) 119.9781
C(41) C(42) H(28) 119.7842
H(28) C(42) C(43) 119.2862
C(42) C(43) H(29) 120.0802
C(43) C(44) H(30) 120.1778
H(29) C(43) C(44) 120.0047
C(44) C(45) H(31) 119.1814
H(30) C(44) C(45) 120.8648

loop_
_geom_bond_atom_site_label_1
_geom_bond_atom_site_label_2
_geom_bond_distance
Re(1) N(2) 2.368(2)
Re(1) N(3) 2.150(2)
Re(1) N(4) 2.349(2)
Re(1) C(46) 1.882(3)
Re(1) C(47) 1.890(3)
Re(1) C(48) 1.922(2)
O(1) C(46) 1.158(4)
O(2) C(47) 1.153(3)
O(3) C(48) 1.157(3)
N(1) C(1) 1.382(3)
N(1) C(4) 1.381(3)
N(1) C(21) 1.462(3)
N(2) C(6) 1.383(3)
N(2) C(9) 1.383(3)
N(3) C(11) 1.362(3)
N(3) C(14) 1.364(3)
N(4) C(16) 1.382(3)
N(4) C(19) 1.377(3)
C(1) C(2) 1.426(3)
C(1) C(20) 1.394(3)
C(2) C(3) 1.355(3)
C(3) C(4) 1.427(3)
C(4) C(5) 1.401(3)
C(5) C(6) 1.413(3)
C(5) C(22) 1.486(3)
C(6) C(7) 1.449(3)
C(7) C(8) 1.344(4)
C(8) C(9) 1.426(3)
C(9) C(10) 1.408(3)
C(10) C(11) 1.399(4)
C(10) C(28) 1.503(3)
C(11) C(12) 1.422(4)
C(12) C(13) 1.358(4)
C(13) C(14) 1.446(4)
C(14) C(15) 1.404(3)
C(15) C(16) 1.399(3)
C(15) C(34) 1.486(3)
C(16) C(17) 1.439(3)
C(17) C(18) 1.356(4)
C(18) C(19) 1.437(3)
C(19) C(20) 1.410(3)
C(20) C(40) 1.492(3)
C(22) C(23) 1.388(4)
C(22) C(27) 1.406(4)
C(23) C(24) 1.394(4)
C(24) C(25) 1.371(4)
C(25) C(26) 1.370(5)
C(26) C(27) 1.386(4)
C(28) C(29) 1.390(4)
C(28) C(33) 1.368(5)
C(29) C(30) 1.391(4)
C(30) C(31) 1.355(6)
C(31) C(32) 1.369(5)
C(32) C(33) 1.382(4)
C(34) C(35) 1.378(4)
C(34) C(39) 1.375(4)
C(35) C(36) 1.381(5)
C(36) C(37) 1.393(5)
C(37) C(38) 1.340(5)
C(38) C(39) 1.388(5)
C(40) C(41) 1.394(3)
C(40) C(45) 1.384(4)
C(41) C(42) 1.383(4)
C(42) C(43) 1.365(4)
C(43) C(44) 1.387(4)
C(44) C(45) 1.388(4)
C(2) H(1) 0.9501
C(3) H(2) 0.9500
C(7) H(3) 0.9500
C(8) H(4) 0.9501
C(12) H(5) 0.9500
C(13) H(6) 0.9500
C(17) H(7) 0.9500
C(18) H(8) 0.9500
C(21) H(9) 0.9499
C(21) H(10) 0.9500
C(21) H(11) 0.9501
C(23) H(12) 0.9501
C(24) H(13) 0.9499
C(25) H(14) 0.9500
C(26) H(15) 0.9498
C(27) H(16) 0.9501
C(29) H(17) 0.9499
C(30) H(18) 0.9499
C(31) H(19) 0.9499
C(32) H(20) 0.9500
C(33) H(21) 0.9500
C(35) H(22) 0.9500
C(36) H(23) 0.9500
C(37) H(24) 0.9500
C(38) H(25) 0.9500
C(39) H(26) 0.9500
C(41) H(27) 0.9500
C(42) H(28) 0.9500
C(43) H(29) 0.9500
C(44) H(30) 0.9499
C(45) H(31) 0.9499

loop_
_geom_contact_atom_site_label_1
_geom_contact_atom_site_label_2
_geom_contact_distance
_geom_contact_site_symmetry_2
Re(1) O(1) 3.039(2) .
Re(1) O(2) 3.041(2) .
Re(1) O(3) 3.078(2) .
Re(1) N(1) 3.270(2) .
Re(1) C(6) 3.461(2) .
Re(1) C(9) 3.223(2) .
Re(1) C(10) 3.504(2) .
Re(1) C(11) 3.129(2) .
Re(1) C(14) 3.120(2) .
Re(1) C(15) 3.494(2) .
Re(1) C(16) 3.191(2) .
Re(1) C(19) 3.461(2) .
Re(1) C(21) 3.581(3) .
O(1) N(2) 3.579(3) .
O(1) C(8) 3.298(4) 66603
O(1) C(9) 3.545(4) .
O(1) C(10) 3.589(4) .
O(1) C(32) 3.402(4) 66603
O(1) C(33) 3.097(4) 66603
O(1) C(37) 3.303(4) 65603
O(1) C(47) 3.449(3) .
O(1) C(48) 3.558(3) .
O(2) C(43) 3.279(4) 55603
O(2) C(46) 3.443(3) .
O(2) C(48) 3.484(4) .
O(3) N(1) 3.538(3) .
O(3) C(1) 3.404(3) .
O(3) C(2) 3.266(4) .
O(3) C(3) 3.237(3) .
O(3) C(4) 3.361(3) .
O(3) C(32) 3.522(4) 66603
O(3) C(46) 3.526(3) .
O(3) C(47) 3.468(3) .
N(1) N(2) 3.042(3) .
N(1) N(4) 3.080(3) .
N(1) C(2) 2.263(3) .
N(1) C(3) 2.260(3) .
N(1) C(5) 2.468(3) .
N(1) C(6) 3.011(3) .
N(1) C(19) 3.023(3) .
N(1) C(20) 2.454(3) .
N(1) C(48) 3.051(3) .
N(2) N(3) 2.907(3) .
N(2) C(4) 3.088(3) .
N(2) C(5) 2.525(3) .
N(2) C(7) 2.319(3) .
N(2) C(8) 2.311(3) .
N(2) C(10) 2.505(3) .
N(2) C(11) 3.067(3) .
N(2) C(21) 2.971(3) .
N(2) C(46) 2.773(3) .
N(2) C(48) 3.269(3) .
N(3) N(4) 2.875(3) .
N(3) C(9) 2.976(3) .
N(3) C(10) 2.436(3) .
N(3) C(12) 2.282(3) .
N(3) C(13) 2.296(3) .
N(3) C(15) 2.442(3) .
N(3) C(16) 2.938(3) .
N(3) C(46) 2.947(3) .
N(3) C(47) 3.003(3) .
N(4) C(1) 3.104(3) .
N(4) C(14) 3.054(3) .
N(4) C(15) 2.514(3) .
N(4) C(17) 2.317(3) .
N(4) C(18) 2.314(3) .
N(4) C(20) 2.512(3) .
N(4) C(21) 3.024(3) .
N(4) C(47) 2.806(3) .
N(4) C(48) 3.259(3) .
C(1) C(3) 2.251(3) .
C(1) C(4) 2.245(3) .
C(1) C(5) 3.585(3) .
C(1) C(19) 2.497(3) .
C(1) C(21) 2.488(3) .
C(1) C(40) 2.463(3) .
C(1) C(41) 3.567(3) .
C(1) C(45) 3.090(4) .
C(1) C(48) 3.191(4) .
C(2) C(4) 2.256(3) .
C(2) C(20) 2.534(3) .
C(2) C(21) 3.593(3) .
C(2) C(40) 3.016(3) .
C(2) C(45) 3.400(4) .
C(2) C(48) 3.520(4) .
C(3) C(5) 2.534(3) .
C(3) C(20) 3.598(3) .
C(3) C(21) 3.597(3) .
C(3) C(22) 2.978(3) .
C(3) C(23) 3.179(3) .
C(3) C(48) 3.503(4) .
C(4) C(6) 2.486(3) .
C(4) C(20) 3.574(3) .
C(4) C(21) 2.504(3) .
C(4) C(22) 2.453(3) .
C(4) C(23) 3.006(4) .
C(4) C(27) 3.596(4) .
C(4) C(48) 3.164(4) .
C(5) C(7) 2.491(3) .
C(5) C(8) 3.582(4) .
C(5) C(9) 3.583(3) .
C(5) C(21) 3.099(3) .
C(5) C(23) 2.502(4) .
C(5) C(27) 2.516(3) .
C(6) C(8) 2.245(3) .
C(6) C(9) 2.194(3) .
C(6) C(10) 3.573(3) .
C(6) C(21) 3.170(3) .
C(6) C(22) 2.504(3) .
C(6) C(27) 3.071(3) .
C(7) C(9) 2.234(3) .
C(7) C(10) 3.569(4) .
C(7) C(18) 3.501(4) 55602
C(7) C(22) 2.919(3) .
C(7) C(27) 3.077(3) .
C(8) O(1) 3.298(4) 66603
C(8) C(10) 2.474(4) .
C(8) C(28) 2.882(4) .
C(8) C(29) 3.486(4) .
C(8) C(33) 3.561(4) .
C(9) C(11) 2.493(4) .
C(9) C(28) 2.505(3) .
C(9) C(29) 3.369(4) .
C(9) C(33) 3.348(4) .
C(9) C(46) 3.058(4) .
C(10) C(12) 2.512(4) .
C(10) C(13) 3.591(4) .
C(10) C(14) 3.533(4) .
C(10) C(29) 2.508(4) .
C(10) C(33) 2.490(4) .
C(10) C(46) 3.218(3) .
C(11) C(13) 2.240(4) .
C(11) C(14) 2.187(4) .
C(11) C(15) 3.536(3) .
C(11) C(28) 2.460(3) .
C(11) C(29) 3.271(4) .
C(11) C(33) 3.303(4) .
C(11) C(46) 3.240(3) .
C(12) C(14) 2.243(4) .
C(12) C(28) 2.906(4) .
C(12) C(29) 3.383(5) .
C(13) C(15) 2.545(3) .
C(13) C(34) 2.958(4) .
C(13) C(35) 3.170(4) .
C(14) C(16) 2.467(3) .
C(14) C(34) 2.470(3) .
C(14) C(35) 3.133(4) .
C(14) C(39) 3.490(4) .
C(14) C(47) 3.284(3) .
C(15) C(17) 2.460(3) .
C(15) C(18) 3.564(3) .
C(15) C(19) 3.566(3) .
C(15) C(35) 2.479(4) .
C(15) C(39) 2.497(4) .
C(15) C(47) 3.244(3) .
C(16) C(18) 2.245(3) .
C(16) C(19) 2.192(3) .
C(16) C(20) 3.576(3) .
C(16) C(34) 2.484(3) .
C(16) C(35) 3.432(4) .
C(16) C(39) 3.226(4) .
C(16) C(47) 3.080(4) .
C(17) C(19) 2.245(3) .
C(17) C(20) 3.578(3) .
C(17) C(34) 2.845(3) .
C(17) C(39) 3.309(4) .
C(18) C(7) 3.501(4) 54602
C(18) C(20) 2.474(3) .
C(18) C(40) 2.845(3) .
C(18) C(41) 3.069(3) .
C(19) C(21) 3.159(3) .
C(19) C(40) 2.476(3) .
C(19) C(41) 3.078(3) .
C(19) C(45) 3.547(4) .
C(20) C(21) 3.056(3) .
C(20) C(41) 2.516(3) .
C(20) C(45) 2.501(4) .
C(21) C(24) 3.558(3) 54602
C(21) C(25) 3.533(4) 54602
C(22) C(24) 2.415(4) .
C(22) C(25) 2.794(4) .
C(22) C(26) 2.421(4) .
C(23) C(25) 2.401(4) .
C(23) C(26) 2.761(4) .
C(23) C(27) 2.399(4) .
C(24) C(21) 3.558(3) 55602
C(24) C(26) 2.372(5) .
C(24) C(27) 2.760(4) .
C(25) C(21) 3.533(4) 55602
C(25) C(27) 2.396(4) .
C(28) C(30) 2.396(4) .
C(28) C(31) 2.765(4) .
C(28) C(32) 2.385(4) .
C(29) C(31) 2.392(5) .
C(29) C(32) 2.752(5) .
C(29) C(33) 2.383(5) .
C(30) C(32) 2.355(6) .
C(30) C(33) 2.739(5) .
C(31) C(33) 2.387(4) .
C(32) O(1) 3.402(4) 66603
C(32) O(3) 3.522(4) 66603
C(33) O(1) 3.097(4) 66603
C(34) C(36) 2.406(4) .
C(34) C(37) 2.773(4) .
C(34) C(38) 2.391(4) .
C(35) C(37) 2.388(5) .
C(35) C(38) 2.725(5) .
C(35) C(39) 2.366(5) .
C(36) C(38) 2.364(5) .
C(36) C(39) 2.755(5) .
C(37) O(1) 3.303(4) 65603
C(37) C(39) 2.379(4) .
C(40) C(42) 2.411(3) .
C(40) C(43) 2.792(4) .
C(40) C(44) 2.423(4) .
C(41) C(43) 2.391(4) .
C(41) C(44) 2.768(4) .
C(41) C(45) 2.378(4) .
C(42) C(44) 2.383(5) .
C(42) C(45) 2.740(4) .
C(43) O(2) 3.279(4) 55603
C(43) C(45) 2.391(4) .
C(46) C(47) 2.592(3) .
C(46) C(48) 2.651(4) .
C(47) C(48) 2.599(4) .
Re(1) H(10) 3.0069 .
O(1) H(4) 2.8186 66603
O(1) H(20) 3.4683 66603
O(1) H(21) 3.2304 .
O(1) H(21) 2.9403 66603
O(1) H(24) 2.5432 65603
O(1) H(25) 3.3928 65603
O(2) H(17) 3.3520 45404
O(2) H(18) 2.8391 45404
O(2) H(26) 3.4338 .
O(2) H(28) 3.2093 55603
O(2) H(29) 2.5694 55603
O(3) H(2) 3.1115 56603
O(3) H(19) 3.4156 66603
O(3) H(20) 2.8565 66603
N(1) H(1) 3.1774 .
N(1) H(2) 3.1745 .
N(1) H(9) 1.9877 .
N(1) H(10) 1.9954 .
N(1) H(11) 1.9912 .
N(2) H(3) 3.2282 .
N(2) H(4) 3.2217 .
N(2) H(9) 3.2403 .
N(2) H(10) 2.3249 .
N(3) H(5) 3.1933 .
N(3) H(6) 3.2083 .
N(3) H(10) 3.2029 .
N(3) H(13) 3.2532 54602
N(3) H(25) 3.5199 65603
N(4) H(7) 3.2279 .
N(4) H(8) 3.2241 .
N(4) H(10) 2.7416 .
N(4) H(11) 2.8441 .
N(4) H(28) 3.5357 55603
C(1) H(1) 2.1251 .
C(1) H(2) 3.1717 .
C(1) H(9) 3.0803 .
C(1) H(10) 3.0952 .
C(1) H(11) 2.5267 .
C(1) H(23) 3.2205 55602
C(1) H(31) 2.9248 .
C(2) H(2) 2.0620 .
C(2) H(19) 3.3336 45501
C(2) H(23) 3.2489 55602
C(2) H(31) 3.2596 .
C(3) H(1) 2.0654 .
C(3) H(2) 3.4855 56603
C(3) H(12) 2.9937 .
C(3) H(19) 3.2025 45501
C(3) H(22) 3.2618 55602
C(4) H(1) 3.1772 .
C(4) H(2) 2.1261 .
C(4) H(9) 2.6035 .
C(4) H(10) 2.9291 .
C(4) H(11) 3.2211 .
C(4) H(12) 2.8293 .
C(4) H(22) 3.3589 55602
C(5) H(2) 2.8571 .
C(5) H(3) 2.7707 .
C(5) H(9) 2.9717 .
C(5) H(10) 3.2223 .
C(5) H(12) 2.6587 .
C(5) H(16) 2.6769 .
C(6) H(3) 2.1494 .
C(6) H(4) 3.1702 .
C(6) H(9) 3.1166 .
C(6) H(10) 2.8766 .
C(6) H(16) 2.8658 .
C(7) H(4) 2.0539 .
C(7) H(8) 3.2550 55602
C(7) H(16) 2.8176 .
C(7) H(24) 3.3104 56501
C(8) H(3) 2.0609 .
C(8) H(8) 3.4572 55602
C(8) H(17) 3.5466 .
C(8) H(24) 3.3272 56501
C(9) H(3) 3.1597 .
C(9) H(4) 2.1309 .
C(9) H(10) 3.2708 .
C(9) H(17) 3.3815 .
C(9) H(21) 3.3573 .
C(10) H(4) 2.7598 .
C(10) H(5) 2.8339 .
C(10) H(13) 3.5934 54602
C(10) H(17) 2.6633 .
C(10) H(21) 2.6368 .
C(11) H(5) 2.1286 .
C(11) H(6) 3.1650 .
C(11) H(13) 3.2197 54602
C(11) H(17) 3.3024 .
C(11) H(21) 3.3502 .
C(11) H(25) 3.1410 65603
C(12) H(6) 2.0724 .
C(12) H(13) 3.5739 54602
C(12) H(17) 3.4515 .
C(12) H(25) 2.9401 65603
C(12) H(26) 3.5831 65603
C(12) H(29) 3.5560 65501
C(12) H(30) 3.2639 65501
C(13) H(5) 2.0651 .
C(13) H(22) 2.9700 .
C(13) H(25) 3.2556 65603
C(13) H(26) 3.1630 65603
C(13) H(29) 3.2252 65501
C(13) H(30) 3.5891 65501
C(14) H(5) 3.1682 .
C(14) H(6) 2.1548 .
C(14) H(12) 3.2229 54602
C(14) H(13) 3.5168 54602
C(14) H(22) 3.0149 .
C(15) H(6) 2.8768 .
C(15) H(7) 2.7450 .
C(15) H(12) 3.0309 54602
C(15) H(22) 2.6209 .
C(15) H(26) 2.6546 .
C(16) H(7) 2.1449 .
C(16) H(8) 3.1705 .
C(16) H(12) 3.2109 54602
C(16) H(22) 3.5215 .
C(16) H(26) 3.1808 .
C(16) H(28) 3.1669 55603
C(17) H(8) 2.0676 .
C(17) H(9) 2.8988 54602
C(17) H(14) 3.3568 54501
C(17) H(26) 3.3383 .
C(17) H(28) 2.7926 55603
C(18) H(3) 3.3819 54602
C(18) H(7) 2.0686 .
C(18) H(14) 3.3234 54501
C(18) H(27) 2.9664 .
C(18) H(28) 2.9654 55603
C(19) H(3) 3.5358 54602
C(19) H(7) 3.1699 .
C(19) H(8) 2.1427 .
C(19) H(10) 3.2858 .
C(19) H(11) 2.7058 .
C(19) H(27) 2.9480 .
C(19) H(28) 3.3895 55603
C(20) H(1) 2.8607 .
C(20) H(8) 2.7589 .
C(20) H(10) 3.5223 .
C(20) H(11) 2.6982 .
C(20) H(27) 2.6756 .
C(20) H(31) 2.6469 .
C(21) H(7) 3.1031 55602
C(22) H(2) 2.8132 .
C(22) H(3) 2.7014 .
C(22) H(12) 2.0322 .
C(22) H(13) 3.2680 .
C(22) H(15) 3.2781 .
C(22) H(16) 2.0501 .
C(23) H(2) 2.8380 .
C(23) H(10) 3.5580 55602
C(23) H(11) 3.5026 55602
C(23) H(13) 2.0382 .
C(23) H(14) 3.2583 .
C(23) H(16) 3.2581 .
C(23) H(22) 3.2548 55602
C(24) H(10) 3.0427 55602
C(24) H(11) 3.4221 55602
C(24) H(12) 2.0424 .
C(24) H(14) 2.0209 .
C(24) H(15) 3.2264 .
C(25) H(7) 3.2655 56501
C(25) H(9) 3.2941 55602
C(25) H(10) 3.2756 55602
C(25) H(11) 3.4497 55602
C(25) H(12) 3.2557 .
C(25) H(13) 2.0194 .
C(25) H(15) 2.0140 .
C(25) H(16) 3.2505 .
C(25) H(27) 3.4753 56603
C(26) H(1) 3.1995 56603
C(26) H(7) 3.3692 56501
C(26) H(9) 3.5748 55602
C(26) H(11) 3.5319 55602
C(26) H(13) 3.2288 .
C(26) H(14) 2.0220 .
C(26) H(16) 2.0362 .
C(27) H(1) 3.3379 56603
C(27) H(3) 2.7022 .
C(27) H(12) 3.2598 .
C(27) H(14) 3.2534 .
C(27) H(15) 2.0336 .
C(27) H(20) 3.2418 66603
C(28) H(4) 2.6417 .
C(28) H(5) 2.7107 .
C(28) H(17) 2.0380 .
C(28) H(18) 3.2525 .
C(28) H(20) 3.2418 .
C(28) H(21) 2.0142 .
C(29) H(4) 3.0521 .
C(29) H(5) 2.9698 .
C(29) H(18) 2.0335 .
C(29) H(19) 3.2500 .
C(29) H(21) 3.2415 .
C(29) H(30) 3.5710 55602
C(30) H(6) 3.4881 65602
C(30) H(17) 2.0500 .
C(30) H(19) 2.0089 .
C(30) H(20) 3.2103 .
C(30) H(23) 3.2646 65602
C(30) H(29) 3.2803 55602
C(30) H(30) 3.2418 55602
C(31) H(1) 3.3999 65501
C(31) H(17) 3.2498 .
C(31) H(18) 2.0009 .
C(31) H(20) 2.0145 .
C(31) H(21) 3.2429 .
C(31) H(22) 3.3403 65602
C(31) H(23) 3.3786 65602
C(32) H(1) 3.4155 65501
C(32) H(16) 3.0714 66603
C(32) H(18) 3.2116 .
C(32) H(19) 2.0200 .
C(32) H(21) 2.0315 .
C(33) H(4) 3.2039 .
C(33) H(5) 3.2830 .
C(33) H(16) 3.1768 66603
C(33) H(17) 3.2401 .
C(33) H(19) 3.2446 .
C(33) H(20) 2.0326 .
C(34) H(6) 2.7898 .
C(34) H(7) 2.6034 .
C(34) H(9) 3.5793 54602
C(34) H(12) 3.4815 54602
C(34) H(22) 2.0182 .
C(34) H(23) 3.2625 .
C(34) H(25) 3.2428 .
C(34) H(26) 2.0182 .
C(35) H(6) 2.7503 .
C(35) H(7) 3.2073 .
C(35) H(9) 3.2870 54602
C(35) H(12) 3.0913 54602
C(35) H(18) 3.2437 64602
C(35) H(19) 3.2892 64602
C(35) H(23) 2.0356 .
C(35) H(24) 3.2467 .
C(35) H(26) 3.2244 .
C(36) H(9) 3.4994 54602
C(36) H(11) 3.5769 54602
C(36) H(18) 3.0833 64602
C(36) H(19) 3.5520 64602
C(36) H(22) 2.0246 .
C(36) H(24) 2.0385 .
C(36) H(25) 3.2227 .
C(36) H(31) 2.7770 54602
C(37) H(3) 3.3573 54501
C(37) H(22) 3.2470 .
C(37) H(23) 2.0470 .
C(37) H(25) 1.9869 .
C(37) H(26) 3.2333 .
C(37) H(31) 3.1932 54602
C(38) H(15) 3.4311 54501
C(38) H(23) 3.2222 .
C(38) H(24) 1.9979 .
C(38) H(26) 2.0430 .
C(39) H(7) 2.8951 .
C(39) H(15) 3.5331 54501
C(39) H(22) 3.2222 .
C(39) H(24) 3.2393 .
C(39) H(25) 2.0278 .
C(39) H(29) 3.5287 55603
C(40) H(1) 2.8649 .
C(40) H(8) 2.6225 .
C(40) H(27) 2.0369 .
C(40) H(28) 3.2662 .
C(40) H(30) 3.2797 .
C(40) H(31) 2.0214 .
C(41) H(8) 2.7112 .
C(41) H(14) 3.3219 56603
C(41) H(15) 3.1590 56603
C(41) H(27) 3.1978 55603
C(41) H(28) 2.0295 .
C(41) H(29) 3.2473 .
C(41) H(31) 3.2362 .
C(42) H(8) 3.5027 .
C(42) H(15) 3.1266 56603
C(42) H(26) 3.3703 55603
C(42) H(27) 2.0314 .
C(42) H(27) 3.3550 55603
C(42) H(29) 2.0167 .
C(42) H(30) 3.2404 .
C(43) H(5) 3.3657 45501
C(43) H(6) 3.3085 45501
C(43) H(17) 3.4675 54602
C(43) H(18) 3.3188 54602
C(43) H(26) 3.1035 55603
C(43) H(27) 3.2441 .
C(43) H(28) 2.0090 .
C(43) H(30) 2.0377 .
C(43) H(31) 3.2464 .
C(44) H(4) 3.3605 54602
C(44) H(5) 2.9778 45501
C(44) H(18) 3.5977 54602
C(44) H(28) 3.2382 .
C(44) H(29) 2.0361 .
C(44) H(31) 2.0283 .
C(45) H(1) 3.1354 .
C(45) H(4) 3.2405 54602
C(45) H(8) 3.3566 .
C(45) H(23) 2.9039 55602
C(45) H(27) 3.2383 .
C(45) H(29) 3.2515 .
C(45) H(30) 2.0448 .
C(46) H(20) 3.4405 66603
C(46) H(21) 3.4786 66603
C(46) H(24) 3.1586 65603
C(46) H(25) 3.5533 65603
C(47) H(28) 3.5568 55603
C(47) H(29) 3.5424 55603
C(48) H(20) 3.1075 66603
H(1) C(26) 3.1995 56603
H(1) C(27) 3.3379 56603
H(1) C(31) 3.3999 45501
H(1) C(32) 3.4155 45501
H(2) O(3) 3.1115 56603
H(2) C(3) 3.4855 56603
H(3) C(18) 3.3819 55602
H(3) C(19) 3.5358 55602
H(3) C(37) 3.3573 56501
H(4) O(1) 2.8186 66603
H(4) C(44) 3.3605 55602
H(4) C(45) 3.2405 55602
H(5) C(43) 3.3657 65501
H(5) C(44) 2.9778 65501
H(6) C(30) 3.4881 64602
H(6) C(43) 3.3085 65501
H(7) C(21) 3.1031 54602
H(7) C(25) 3.2655 54501
H(7) C(26) 3.3692 54501
H(8) C(7) 3.2550 54602
H(8) C(8) 3.4572 54602
H(9) C(17) 2.8988 55602
H(9) C(25) 3.2941 54602
H(9) C(26) 3.5748 54602
H(9) C(34) 3.5793 55602
H(9) C(35) 3.2870 55602
H(9) C(36) 3.4994 55602
H(10) C(23) 3.5580 54602
H(10) C(24) 3.0427 54602
H(10) C(25) 3.2756 54602
H(11) C(23) 3.5026 54602
H(11) C(24) 3.4221 54602
H(11) C(25) 3.4497 54602
H(11) C(26) 3.5319 54602
H(11) C(36) 3.5769 55602
H(12) C(14) 3.2229 55602
H(12) C(15) 3.0309 55602
H(12) C(16) 3.2109 55602
H(12) C(34) 3.4815 55602
H(12) C(35) 3.0913 55602
H(13) N(3) 3.2532 55602
H(13) C(10) 3.5934 55602
H(13) C(11) 3.2197 55602
H(13) C(12) 3.5739 55602
H(13) C(14) 3.5168 55602
H(14) C(17) 3.3568 56501
H(14) C(18) 3.3234 56501
H(14) C(41) 3.3219 56603
H(15) C(38) 3.4311 56501
H(15) C(39) 3.5331 56501
H(15) C(41) 3.1590 56603
H(15) C(42) 3.1266 56603
H(16) C(32) 3.0714 66603
H(16) C(33) 3.1768 66603
H(17) O(2) 3.3520 55504
H(17) C(43) 3.4675 55602
H(18) O(2) 2.8391 55504
H(18) C(35) 3.2437 65602
H(18) C(36) 3.0833 65602
H(18) C(43) 3.3188 55602
H(18) C(44) 3.5977 55602
H(19) O(3) 3.4156 66603
H(19) C(2) 3.3336 65501
H(19) C(3) 3.2025 65501
H(19) C(35) 3.2892 65602
H(19) C(36) 3.5520 65602
H(20) O(1) 3.4683 66603
H(20) O(3) 2.8565 66603
H(20) C(27) 3.2418 66603
H(20) C(46) 3.4405 66603
H(20) C(48) 3.1075 66603
H(21) O(1) 2.9403 66603
H(21) C(46) 3.4786 66603
H(22) C(3) 3.2618 54602
H(22) C(4) 3.3589 54602
H(22) C(23) 3.2548 54602
H(22) C(31) 3.3403 64602
H(23) C(1) 3.2205 54602
H(23) C(2) 3.2489 54602
H(23) C(30) 3.2646 64602
H(23) C(31) 3.3786 64602
H(23) C(45) 2.9039 54602
H(24) O(1) 2.5432 65603
H(24) C(7) 3.3104 54501
H(24) C(8) 3.3272 54501
H(24) C(46) 3.1586 65603
H(25) O(1) 3.3928 65603
H(25) N(3) 3.5199 65603
H(25) C(11) 3.1410 65603
H(25) C(12) 2.9401 65603
H(25) C(13) 3.2556 65603
H(25) C(46) 3.5533 65603
H(26) C(12) 3.5831 65603
H(26) C(13) 3.1630 65603
H(26) C(42) 3.3703 55603
H(26) C(43) 3.1035 55603
H(27) C(25) 3.4753 56603
H(27) C(41) 3.1978 55603
H(27) C(42) 3.3550 55603
H(28) O(2) 3.2093 55603
H(28) N(4) 3.5357 55603
H(28) C(16) 3.1669 55603
H(28) C(17) 2.7926 55603
H(28) C(18) 2.9654 55603
H(28) C(19) 3.3895 55603
H(28) C(47) 3.5568 55603
H(29) O(2) 2.5694 55603
H(29) C(12) 3.5560 45501
H(29) C(13) 3.2252 45501
H(29) C(30) 3.2803 54602
H(29) C(39) 3.5287 55603
H(29) C(47) 3.5424 55603
H(30) C(12) 3.2639 45501
H(30) C(13) 3.5891 45501
H(30) C(29) 3.5710 54602
H(30) C(30) 3.2418 54602
H(31) C(36) 2.7770 55602
H(31) C(37) 3.1932 55602

loop_
_geom_torsion_atom_site_label_1
_geom_torsion_atom_site_label_2
_geom_torsion_atom_site_label_3
_geom_torsion_atom_site_label_4
_geom_torsion
N(3) Re(1) N(2) C(6) -170.6(2)
N(3) Re(1) N(2) C(9) 41.9(2)
N(4) Re(1) N(2) C(6) -95.8(2)
N(4) Re(1) N(2) C(9) 116.7(2)
C(46) Re(1) N(2) C(6) 93.9(2)
C(46) Re(1) N(2) C(9) -53.6(2)
C(47) Re(1) N(2) C(6) 116.4(2)
C(47) Re(1) N(2) C(9) -31.1(3)
C(48) Re(1) N(2) C(6) 7.0(2)
C(48) Re(1) N(2) C(9) -140.4(2)
N(2) Re(1) N(3) C(11) -46.9(2)
N(2) Re(1) N(3) C(14) 161.8(2)
N(4) Re(1) N(3) C(11) -159.2(2)
N(4) Re(1) N(3) C(14) 49.5(2)
C(46) Re(1) N(3) C(11) 32.8(2)
C(46) Re(1) N(3) C(14) -118.5(2)
C(47) Re(1) N(3) C(11) 120.0(2)
C(47) Re(1) N(3) C(14) -31.3(2)
N(2) Re(1) N(4) C(16) -118.7(1)
N(2) Re(1) N(4) C(19) 90.2(2)
N(3) Re(1) N(4) C(16) -43.5(1)
N(3) Re(1) N(4) C(19) 165.4(2)
C(46) Re(1) N(4) C(16) 17.0(3)
C(46) Re(1) N(4) C(19) -134.1(2)
C(47) Re(1) N(4) C(16) 54.0(1)
C(47) Re(1) N(4) C(19) -97.1(2)
C(48) Re(1) N(4) C(16) 138.7(1)
C(48) Re(1) N(4) C(19) -12.5(2)
C(4) N(1) C(1) C(2) -6.4(3)
C(4) N(1) C(1) C(20) 166.0(2)
C(21) N(1) C(1) C(2) 147.4(2)
C(21) N(1) C(1) C(20) -40.2(3)
C(1) N(1) C(4) C(3) 6.4(3)
C(1) N(1) C(4) C(5) -166.5(2)
C(21) N(1) C(4) C(3) -147.0(2)
C(21) N(1) C(4) C(5) 40.2(4)
Re(1) N(2) C(6) C(5) 29.9(4)
Re(1) N(2) C(6) C(7) -150.2(2)
C(9) N(2) C(6) C(5) 179.9(2)
C(9) N(2) C(6) C(7) -0.2(3)
Re(1) N(2) C(9) C(8) 155.4(2)
Re(1) N(2) C(9) C(10) -26.1(4)
C(6) N(2) C(9) C(8) -0.5(3)
C(6) N(2) C(9) C(10) 178.0(3)
Re(1) N(3) C(11) C(10) 32.0(4)
Re(1) N(3) C(11) C(12) -152.1(2)
C(14) N(3) C(11) C(10) -172.6(3)
C(14) N(3) C(11) C(12) 3.3(3)
Re(1) N(3) C(14) C(13) 152.4(2)
Re(1) N(3) C(14) C(15) -33.1(4)
C(11) N(3) C(14) C(13) -3.2(3)
C(11) N(3) C(14) C(15) 171.3(2)
Re(1) N(4) C(16) C(15) 25.7(3)
Re(1) N(4) C(16) C(17) -159.4(2)
C(19) N(4) C(16) C(15) -175.0(2)
C(19) N(4) C(16) C(17) -0.1(2)
Re(1) N(4) C(19) C(18) 153.9(2)
Re(1) N(4) C(19) C(20) -23.4(4)
C(16) N(4) C(19) C(18) 0.8(3)
C(16) N(4) C(19) C(20) -176.5(2)
N(1) C(1) C(2) C(3) 3.9(3)
C(20) C(1) C(2) C(3) -168.1(3)
N(1) C(1) C(20) C(19) -20.0(4)
N(1) C(1) C(20) C(40) 161.0(2)
C(2) C(1) C(20) C(19) 150.8(3)
C(2) C(1) C(20) C(40) -28.2(4)
C(1) C(2) C(3) C(4) -0.0(3)
C(2) C(3) C(4) N(1) -3.9(3)
C(2) C(3) C(4) C(5) 168.8(3)
N(1) C(4) C(5) C(6) 18.8(4)
N(1) C(4) C(5) C(22) -163.9(3)
C(3) C(4) C(5) C(6) -152.6(3)
C(3) C(4) C(5) C(22) 24.7(4)
C(4) C(5) C(6) N(2) 15.4(4)
C(4) C(5) C(6) C(7) -164.5(2)
C(22) C(5) C(6) N(2) -161.7(2)
C(22) C(5) C(6) C(7) 18.3(4)
C(4) C(5) C(22) C(23) 50.2(3)
C(4) C(5) C(22) C(27) -128.8(2)
C(6) C(5) C(22) C(23) -132.4(2)
C(6) C(5) C(22) C(27) 48.6(3)
N(2) C(6) C(7) C(8) 0.9(3)
C(5) C(6) C(7) C(8) -179.2(2)
C(6) C(7) C(8) C(9) -1.1(3)
C(7) C(8) C(9) N(2) 1.1(3)
C(7) C(8) C(9) C(10) -177.5(3)
N(2) C(9) C(10) C(11) -8.2(5)
N(2) C(9) C(10) C(28) 174.8(3)
C(8) C(9) C(10) C(11) 170.2(3)
C(8) C(9) C(10) C(28) -6.9(4)
C(9) C(10) C(11) N(3) 8.4(5)
C(9) C(10) C(11) C(12) -166.8(3)
C(28) C(10) C(11) N(3) -174.4(2)
C(28) C(10) C(11) C(12) 10.3(4)
C(9) C(10) C(28) C(29) 91.9(3)
C(9) C(10) C(28) C(33) -91.2(3)
C(11) C(10) C(28) C(29) -85.4(4)
C(11) C(10) C(28) C(33) 91.5(3)
N(3) C(11) C(12) C(13) -2.2(4)
C(10) C(11) C(12) C(13) 173.6(3)
C(11) C(12) C(13) C(14) 0.2(3)
C(12) C(13) C(14) N(3) 1.8(3)
C(12) C(13) C(14) C(15) -172.4(3)
N(3) C(14) C(15) C(16) -10.1(4)
N(3) C(14) C(15) C(34) 177.6(3)
C(13) C(14) C(15) C(16) 163.4(3)
C(13) C(14) C(15) C(34) -8.9(4)
C(14) C(15) C(16) N(4) 10.8(4)
C(14) C(15) C(16) C(17) -163.6(2)
C(34) C(15) C(16) N(4) -177.0(2)
C(34) C(15) C(16) C(17) 8.5(3)
C(14) C(15) C(34) C(35) 68.0(4)
C(14) C(15) C(34) C(39) -112.6(3)
C(16) C(15) C(34) C(35) -104.6(3)
C(16) C(15) C(34) C(39) 74.7(4)
N(4) C(16) C(17) C(18) -0.6(3)
C(15) C(16) C(17) C(18) 174.8(2)
C(16) C(17) C(18) C(19) 1.1(3)
C(17) C(18) C(19) N(4) -1.2(3)
C(17) C(18) C(19) C(20) 176.3(2)
N(4) C(19) C(20) C(1) -17.3(4)
N(4) C(19) C(20) C(40) 161.8(2)
C(18) C(19) C(20) C(1) 165.7(2)
C(18) C(19) C(20) C(40) -15.3(4)
C(1) C(20) C(40) C(41) 123.5(3)
C(1) C(20) C(40) C(45) -60.6(3)
C(19) C(20) C(40) C(41) -55.6(3)
C(19) C(20) C(40) C(45) 120.2(3)
C(5) C(22) C(23) C(24) -177.5(2)
C(27) C(22) C(23) C(24) 1.5(3)
C(5) C(22) C(27) C(26) 177.3(2)
C(23) C(22) C(27) C(26) -1.7(4)
C(22) C(23) C(24) C(25) -0.3(4)
C(23) C(24) C(25) C(26) -0.7(4)
C(24) C(25) C(26) C(27) 0.5(4)
C(25) C(26) C(27) C(22) 0.8(4)
C(10) C(28) C(29) C(30) 178.2(3)
C(33) C(28) C(29) C(30) 1.2(5)
C(10) C(28) C(33) C(32) -178.4(3)
C(29) C(28) C(33) C(32) -1.4(4)
C(28) C(29) C(30) C(31) -0.6(6)
C(29) C(30) C(31) C(32) 0.1(5)
C(30) C(31) C(32) C(33) -0.3(5)
C(31) C(32) C(33) C(28) 1.0(5)
C(15) C(34) C(35) C(36) 179.4(3)
C(39) C(34) C(35) C(36) -0.0(4)
C(15) C(34) C(39) C(38) -177.7(3)
C(35) C(34) C(39) C(38) 1.7(5)
C(34) C(35) C(36) C(37) -2.2(6)
C(35) C(36) C(37) C(38) 2.9(6)
C(36) C(37) C(38) C(39) -1.3(6)
C(37) C(38) C(39) C(34) -1.1(6)
C(20) C(40) C(41) C(42) 176.4(2)
C(45) C(40) C(41) C(42) 0.4(4)
C(20) C(40) C(45) C(44) -175.4(2)
C(41) C(40) C(45) C(44) 0.6(4)
C(40) C(41) C(42) C(43) -1.0(4)
C(41) C(42) C(43) C(44) 0.6(4)
C(42) C(43) C(44) C(45) 0.4(4)
C(43) C(44) C(45) C(40) -1.0(4)
